data_4339347
loop_
_publ_author_name
'Kim, Jae Il'
'Yoo, Houng Sik'
'Koh, Eui Kwan'
'Hong, Chang Seop'

_publ_section_title
;
 Field-induced metamagnetic transition in the Fe(III)-Mn(III) bimetallic
 chain built by a new cyanide-bearing Fe(III) precursor.
;
_journal_issue 25
_journal_name_full 'Inorganic chemistry'
_journal_page_first 10461
_journal_page_last 10463
_journal_paper_doi 10.1021/ic702001q
_journal_volume 46
_journal_year 2007
_chemical_formula_sum 'C89 H84 Fe2 N14 O8 P2'
_chemical_formula_weight 1651.34
_chemical_name_systematic
;
 ?
;
_space_group_IT_number 15
_symmetry_cell_setting monoclinic
_symmetry_space_group_name_Hall '-C 2yc'
_symmetry_space_group_name_H-M 'C 1 2/c 1'
_atom_sites_solution_hydrogens geom
_atom_sites_solution_primary direct
_atom_sites_solution_secondary difmap
_audit_creation_method SHELXL-97
_cell_angle_alpha 90.00
_cell_angle_beta 122.201(2)
_cell_angle_gamma 90.00
_cell_formula_units_Z 4
_cell_length_a 37.6511(10)
_cell_length_b 9.2841(3)
_cell_length_c 27.9437(9)
_cell_measurement_reflns_used 4432
_cell_measurement_temperature 130(2)
_cell_measurement_theta_max 21.785
_cell_measurement_theta_min 2.183
_cell_volume 8265.4(5)
_computing_cell_refinement 'Bruker SMART APEXll'
_computing_data_collection 'Bruker SMART APEXll'
_computing_data_reduction 'Bruker SAINT'
_computing_molecular_graphics WingX
_computing_publication_material WingX
_computing_structure_refinement 'SHELXL-97 (Sheldrick, 1997)'
_computing_structure_solution SHELXTL
_diffrn_ambient_temperature 130(2)
_diffrn_measured_fraction_theta_full 0.997
_diffrn_measured_fraction_theta_max 0.997
_diffrn_measurement_device_type 'CCD area detector'
_diffrn_measurement_method 'omega scan'
_diffrn_radiation_monochromator graphite
_diffrn_radiation_source 'fine-focus sealed tube'
_diffrn_radiation_type MoK\a
_diffrn_radiation_wavelength 0.71073
_diffrn_reflns_av_R_equivalents 0.1289
_diffrn_reflns_av_sigmaI/netI 0.0893
_diffrn_reflns_limit_h_max 48
_diffrn_reflns_limit_h_min -50
_diffrn_reflns_limit_k_max 12
_diffrn_reflns_limit_k_min -12
_diffrn_reflns_limit_l_max 37
_diffrn_reflns_limit_l_min -36
_diffrn_reflns_number 67045
_diffrn_reflns_theta_full 28.32
_diffrn_reflns_theta_max 28.32
_diffrn_reflns_theta_min 1.28
_exptl_absorpt_coefficient_mu 0.455
_exptl_absorpt_correction_T_max 0.9776
_exptl_absorpt_correction_T_min 0.8986
_exptl_absorpt_correction_type multi-scan
_exptl_absorpt_process_details SADABS
_exptl_crystal_colour brown
_exptl_crystal_density_diffrn 1.327
_exptl_crystal_density_method 'not measured'
_exptl_crystal_description rod
_exptl_crystal_F_000 3448
_exptl_crystal_size_max 0.24
_exptl_crystal_size_mid 0.20
_exptl_crystal_size_min 0.05
_refine_diff_density_max 0.932
_refine_diff_density_min -0.661
_refine_diff_density_rms 0.078
_refine_ls_extinction_method none
_refine_ls_goodness_of_fit_ref 1.024
_refine_ls_hydrogen_treatment mconstr
_refine_ls_matrix_type full
_refine_ls_number_parameters 517
_refine_ls_number_reflns 10274
_refine_ls_number_restraints 0
_refine_ls_restrained_S_all 1.024
_refine_ls_R_factor_all 0.1345
_refine_ls_R_factor_gt 0.0656
_refine_ls_shift/su_max 0.001
_refine_ls_shift/su_mean 0.000
_refine_ls_structure_factor_coef Fsqd
_refine_ls_weighting_details 'calc w=1/[\s^2^(Fo^2^)+(0.0831P)^2^+5.3853P] where P=(Fo^2^+2Fc^2^)/3'
_refine_ls_weighting_scheme calc
_refine_ls_wR_factor_gt 0.1483
_refine_ls_wR_factor_ref 0.1801
_reflns_number_gt 5844
_reflns_number_total 10274
_reflns_threshold_expression >2sigma(I)
_cod_data_source_file ic702001q-file001.cif
_cod_data_source_block c2-c
_cod_depositor_comments
;
The following automatic conversions were performed:

'_exptl_absorpt_correction_type' value 'MULTI-SCAN' changed to
'multi-scan' according to
/usr/data/users/saulius/automatic-downloads/retrospective/ACS/lib/dictionaries/cif_core.dic
dictionary named 'cif_core.dic' version 2.4.2 from 2011-04-26.

Automatic conversion script
Id: cif_fix_values 2281 2013-09-26 08:29:07Z andrius 
;
_cod_original_cell_volume 8265.4(4)
_cod_original_sg_symbol_H-M C2/c
_cod_database_code 4339347

loop_
_symmetry_equiv_pos_as_xyz
'x, y, z'
'-x, y, -z+1/2'
'x+1/2, y+1/2, z'
'-x+1/2, y+1/2, -z+1/2'
'-x, -y, -z'
'x, -y, z-1/2'
'-x+1/2, -y+1/2, -z'
'x+1/2, -y+1/2, z-1/2'

loop_
_atom_site_label
_atom_site_type_symbol
_atom_site_fract_x
_atom_site_fract_y
_atom_site_fract_z
_atom_site_U_iso_or_equiv
_atom_site_adp_type
_atom_site_occupancy
_atom_site_symmetry_multiplicity
_atom_site_calc_flag
_atom_site_refinement_flags
Fe1 Fe 0.120388(15) 0.47857(5) 0.211285(19) 0.02687(14) Uani 1 1 d .
C2 C 0.07658(11) 0.3882(4) 0.21914(14) 0.0303(8) Uani 1 1 d .
N2 N 0.05138(10) 0.3294(3) 0.22277(13) 0.0382(7) Uani 1 1 d .
C1 C 0.15589(11) 0.4594(4) 0.29283(15) 0.0325(8) Uani 1 1 d .
N1 N 0.17630(11) 0.4555(4) 0.34125(13) 0.0459(8) Uani 1 1 d .
C3 C 0.17131(12) 0.5477(4) 0.21621(14) 0.0314(8) Uani 1 1 d .
N3 N 0.20150(11) 0.5840(3) 0.21920(14) 0.0410(8) Uani 1 1 d .
N7 N 0.13000(9) 0.2918(3) 0.18825(12) 0.0296(6) Uani 1 1 d .
C18 C 0.15646(11) 0.1883(4) 0.21900(15) 0.0326(8) Uani 1 1 d .
H18 H 0.1740 0.2005 0.2588 0.039 Uiso 1 1 calc R
C16 C 0.15924(12) 0.0604(4) 0.19431(15) 0.0346(8) Uani 1 1 d .
C17 C 0.18981(13) -0.0533(4) 0.22909(17) 0.0473(10) Uani 1 1 d .
H17A H 0.1787 -0.1475 0.2117 0.071 Uiso 1 1 calc R
H17B H 0.1946 -0.0519 0.2672 0.071 Uiso 1 1 calc R
H17C H 0.2164 -0.0357 0.2314 0.071 Uiso 1 1 calc R
N6 N 0.13443(10) 0.0380(3) 0.13855(13) 0.0386(7) Uani 1 1 d .
C15 C 0.10796(12) 0.1437(4) 0.10790(15) 0.0373(9) Uani 1 1 d .
H15 H 0.0902 0.1310 0.0682 0.045 Uiso 1 1 calc R
C14 C 0.10523(11) 0.2703(4) 0.13133(14) 0.0307(8) Uani 1 1 d .
C13 C 0.07825(12) 0.3938(4) 0.09786(15) 0.0377(9) Uani 1 1 d .
O1 O 0.05561(9) 0.3897(3) 0.04575(11) 0.0565(8) Uani 1 1 d .
N5 N 0.08347(9) 0.5045(3) 0.13246(12) 0.0307(6) Uani 1 1 d .
C11 C 0.06282(11) 0.6367(4) 0.11518(15) 0.0326(8) Uani 1 1 d .
C10 C 0.03337(12) 0.6822(4) 0.06146(15) 0.0398(9) Uani 1 1 d .
H10 H 0.0245 0.6196 0.0302 0.048 Uiso 1 1 calc R
C9 C 0.01621(13) 0.8234(4) 0.05275(19) 0.0472(10) Uani 1 1 d .
H9 H -0.0039 0.8544 0.0154 0.057 Uiso 1 1 calc R
C8 C 0.02813(13) 0.9144(5) 0.09674(19) 0.0468(10) Uani 1 1 d .
H8 H 0.0167 1.0089 0.0897 0.056 Uiso 1 1 calc R
C7 C 0.05729(12) 0.8707(4) 0.15309(17) 0.0386(9) Uani 1 1 d .
C6 C 0.07030(13) 0.9556(4) 0.2010(2) 0.0482(10) Uani 1 1 d .
H6 H 0.0596 1.0504 0.1971 0.058 Uiso 1 1 calc R
C5 C 0.09850(13) 0.9017(4) 0.25333(19) 0.0473(10) Uani 1 1 d .
H5 H 0.1074 0.9585 0.2861 0.057 Uiso 1 1 calc R
C4 C 0.11424(13) 0.7617(4) 0.25832(17) 0.0405(9) Uani 1 1 d .
H4 H 0.1341 0.7261 0.2950 0.049 Uiso 1 1 calc R
N4 N 0.10257(9) 0.6769(3) 0.21408(12) 0.0315(7) Uani 1 1 d .
C12 C 0.07425(11) 0.7309(4) 0.16123(15) 0.0325(8) Uani 1 1 d .
P1 P 0.13214(3) 0.86557(10) 0.46048(4) 0.0317(2) Uani 1 1 d .
C19 C 0.09751(11) 0.7275(4) 0.41527(14) 0.0326(8) Uani 1 1 d .
C20 C 0.06039(12) 0.6992(4) 0.41302(16) 0.0390(9) Uani 1 1 d .
H20 H 0.0535 0.7531 0.4359 0.047 Uiso 1 1 calc R
C21 C 0.03356(13) 0.5930(4) 0.37773(18) 0.0449(10) Uani 1 1 d .
H21 H 0.0080 0.5751 0.3759 0.054 Uiso 1 1 calc R
C22 C 0.04375(13) 0.5126(4) 0.34501(17) 0.0443(10) Uani 1 1 d .
H22 H 0.0250 0.4405 0.3203 0.053 Uiso 1 1 calc R
C23 C 0.08098(13) 0.5368(4) 0.34821(16) 0.0458(10) Uani 1 1 d .
H23 H 0.0883 0.4795 0.3265 0.055 Uiso 1 1 calc R
C24 C 0.10781(13) 0.6440(4) 0.38280(15) 0.0404(9) Uani 1 1 d .
H24 H 0.1333 0.6611 0.3845 0.048 Uiso 1 1 calc R
C25 C 0.16460(12) 0.9244(4) 0.43512(15) 0.0373(9) Uani 1 1 d .
C26 C 0.19647(13) 0.8356(5) 0.44201(17) 0.0460(10) Uani 1 1 d .
H26 H 0.2029 0.7489 0.4632 0.055 Uiso 1 1 calc R
C27 C 0.21897(15) 0.8741(6) 0.41778(19) 0.0605(13) Uani 1 1 d .
H27 H 0.2402 0.8116 0.4213 0.073 Uiso 1 1 calc R
C28 C 0.21111(16) 1.0007(6) 0.38884(19) 0.0629(14) Uani 1 1 d .
H28 H 0.2269 1.0258 0.3726 0.075 Uiso 1 1 calc R
C29 C 0.18037(17) 1.0915(5) 0.38331(18) 0.0590(13) Uani 1 1 d .
H29 H 0.1755 1.1806 0.3641 0.071 Uiso 1 1 calc R
C30 C 0.15628(14) 1.0540(4) 0.40562(17) 0.0463(10) Uani 1 1 d .
H30 H 0.1345 1.1157 0.4009 0.056 Uiso 1 1 calc R
C31 C 0.10186(12) 1.0144(4) 0.46073(15) 0.0348(8) Uani 1 1 d .
C32 C 0.06752(13) 1.0620(4) 0.41013(16) 0.0418(9) Uani 1 1 d .
H32 H 0.0585 1.0103 0.3762 0.050 Uiso 1 1 calc R
C33 C 0.04637(14) 1.1844(5) 0.40901(17) 0.0489(11) Uani 1 1 d .
H33 H 0.0229 1.2170 0.3742 0.059 Uiso 1 1 calc R
C34 C 0.05897(15) 1.2601(5) 0.45815(19) 0.0539(11) Uani 1 1 d .
H34 H 0.0446 1.3453 0.4571 0.065 Uiso 1 1 calc R
C35 C 0.09281(15) 1.2105(5) 0.50902(18) 0.0522(11) Uani 1 1 d .
H35 H 0.1012 1.2609 0.5430 0.063 Uiso 1 1 calc R
C36 C 0.11429(13) 1.0885(4) 0.51056(16) 0.0401(9) Uani 1 1 d .
H36 H 0.1375 1.0551 0.5455 0.048 Uiso 1 1 calc R
C37 C 0.16514(12) 0.7977(4) 0.53125(14) 0.0350(8) Uani 1 1 d .
C38 C 0.20056(13) 0.8773(5) 0.57046(16) 0.0458(10) Uani 1 1 d .
H38 H 0.2086 0.9607 0.5588 0.055 Uiso 1 1 calc R
C39 C 0.22363(14) 0.8332(5) 0.62626(17) 0.0530(11) Uani 1 1 d .
H39 H 0.2475 0.8870 0.6531 0.064 Uiso 1 1 calc R
C40 C 0.21228(15) 0.7120(6) 0.64323(17) 0.0545(12) Uani 1 1 d .
H40 H 0.2280 0.6832 0.6818 0.065 Uiso 1 1 calc R
C41 C 0.17818(15) 0.6329(5) 0.60443(18) 0.0532(12) Uani 1 1 d .
H41 H 0.1709 0.5479 0.6162 0.064 Uiso 1 1 calc R
C42 C 0.15426(13) 0.6753(4) 0.54846(16) 0.0404(9) Uani 1 1 d .
H42 H 0.1305 0.6204 0.5220 0.048 Uiso 1 1 calc R
O2 O 0.0000 0.1678(5) 0.2500 0.112(3) Uani 1 2 d S
O3 O 0.24911(9) 0.6805(3) 0.17476(12) 0.0537(8) Uani 1 1 d .
C43 C 0.22284(18) 0.7684(6) 0.1291(2) 0.0759(16) Uani 1 1 d .
C44 C 0.0234(2) 0.9167(8) 0.2884(3) 0.0310(15) Uiso 0.50 1 d P
O4 O 0.0000 0.8042(9) 0.2500 0.134(3) Uiso 1 2 d S
O5 O 0.21858(19) 0.5174(5) 0.95883(16) 0.136(2) Uani 1 1 d .
C45 C 0.1988(2) 0.6058(7) 0.9803(2) 0.094(2) Uani 1 1 d .

loop_
_atom_site_aniso_label
_atom_site_aniso_U_11
_atom_site_aniso_U_22
_atom_site_aniso_U_33
_atom_site_aniso_U_23
_atom_site_aniso_U_13
_atom_site_aniso_U_12
Fe1 0.0277(3) 0.0312(3) 0.0249(2) -0.0043(2) 0.0162(2) -0.0026(2)
C2 0.036(2) 0.0300(19) 0.0302(18) -0.0058(14) 0.0207(17) 0.0002(15)
N2 0.0398(19) 0.0368(18) 0.0475(19) -0.0048(14) 0.0297(16) -0.0010(15)
C1 0.033(2) 0.035(2) 0.0312(19) -0.0037(15) 0.0182(17) 0.0004(16)
N1 0.048(2) 0.053(2) 0.0323(18) 0.0003(15) 0.0184(16) 0.0026(17)
C3 0.038(2) 0.0299(19) 0.0297(18) -0.0083(14) 0.0204(17) -0.0023(16)
N3 0.044(2) 0.0401(18) 0.049(2) -0.0112(15) 0.0320(17) -0.0108(15)
N7 0.0314(16) 0.0330(16) 0.0314(15) -0.0055(12) 0.0214(13) -0.0038(13)
C18 0.033(2) 0.0328(19) 0.0341(19) -0.0009(15) 0.0196(17) -0.0034(16)
C16 0.039(2) 0.033(2) 0.039(2) -0.0026(16) 0.0249(18) -0.0026(16)
C17 0.054(3) 0.035(2) 0.050(2) 0.0016(18) 0.026(2) 0.0093(19)
N6 0.0419(19) 0.0329(17) 0.0470(19) -0.0067(14) 0.0277(16) -0.0026(15)
C15 0.038(2) 0.041(2) 0.0326(19) -0.0113(16) 0.0186(17) -0.0045(17)
C14 0.0268(18) 0.0356(19) 0.0313(18) -0.0059(15) 0.0166(15) -0.0027(15)
C13 0.033(2) 0.045(2) 0.034(2) -0.0077(17) 0.0170(17) 0.0001(17)
O1 0.0542(18) 0.066(2) 0.0280(14) -0.0098(13) 0.0075(14) 0.0149(16)
N5 0.0312(16) 0.0345(17) 0.0281(14) -0.0026(12) 0.0169(13) -0.0018(13)
C11 0.033(2) 0.0359(19) 0.0340(19) 0.0035(15) 0.0211(17) 0.0018(16)
C10 0.034(2) 0.051(2) 0.034(2) 0.0027(17) 0.0179(17) -0.0008(18)
C9 0.040(2) 0.045(2) 0.057(3) 0.015(2) 0.026(2) 0.0091(19)
C8 0.043(2) 0.038(2) 0.065(3) 0.008(2) 0.032(2) 0.0041(19)
C7 0.035(2) 0.033(2) 0.055(2) 0.0032(18) 0.0288(19) 0.0000(16)
C6 0.049(3) 0.033(2) 0.073(3) -0.005(2) 0.039(2) 0.0010(19)
C5 0.051(3) 0.041(2) 0.059(3) -0.012(2) 0.035(2) -0.005(2)
C4 0.048(2) 0.038(2) 0.045(2) -0.0087(17) 0.031(2) -0.0030(18)
N4 0.0334(17) 0.0323(16) 0.0348(16) -0.0005(13) 0.0222(14) -0.0008(13)
C12 0.0283(19) 0.036(2) 0.038(2) 0.0018(16) 0.0207(17) -0.0007(15)
P1 0.0387(6) 0.0340(5) 0.0260(4) 0.0011(4) 0.0197(4) -0.0021(4)
C19 0.038(2) 0.0337(19) 0.0288(18) 0.0024(15) 0.0198(16) -0.0027(16)
C20 0.044(2) 0.035(2) 0.047(2) 0.0056(17) 0.030(2) 0.0038(17)
C21 0.038(2) 0.042(2) 0.059(3) 0.005(2) 0.029(2) -0.0053(18)
C22 0.045(2) 0.040(2) 0.044(2) 0.0001(18) 0.0217(19) -0.0109(19)
C23 0.056(3) 0.051(2) 0.038(2) -0.0116(18) 0.029(2) -0.011(2)
C24 0.044(2) 0.050(2) 0.035(2) -0.0079(17) 0.0266(19) -0.0104(19)
C25 0.042(2) 0.045(2) 0.0282(18) -0.0043(16) 0.0203(18) -0.0115(18)
C26 0.044(2) 0.056(3) 0.044(2) -0.0011(19) 0.027(2) -0.005(2)
C27 0.052(3) 0.087(4) 0.056(3) -0.004(3) 0.037(2) -0.007(3)
C28 0.063(3) 0.092(4) 0.045(2) -0.017(3) 0.036(2) -0.037(3)
C29 0.083(4) 0.057(3) 0.046(3) -0.003(2) 0.041(3) -0.024(3)
C30 0.062(3) 0.042(2) 0.044(2) -0.0039(18) 0.035(2) -0.011(2)
C31 0.044(2) 0.0331(19) 0.0326(18) 0.0018(15) 0.0238(17) -0.0003(16)
C32 0.047(2) 0.040(2) 0.033(2) 0.0023(16) 0.0184(19) 0.0013(18)
C33 0.052(3) 0.047(2) 0.042(2) 0.0173(19) 0.021(2) 0.010(2)
C34 0.076(3) 0.041(2) 0.058(3) 0.012(2) 0.044(3) 0.014(2)
C35 0.068(3) 0.049(3) 0.045(2) -0.003(2) 0.034(2) 0.010(2)
C36 0.043(2) 0.043(2) 0.035(2) 0.0031(17) 0.0222(19) 0.0017(18)
C37 0.039(2) 0.045(2) 0.0264(17) 0.0047(16) 0.0205(17) 0.0099(17)
C38 0.046(2) 0.054(3) 0.034(2) 0.0004(18) 0.0197(19) 0.005(2)
C39 0.043(3) 0.071(3) 0.038(2) -0.005(2) 0.017(2) 0.012(2)
C40 0.056(3) 0.081(3) 0.032(2) 0.014(2) 0.027(2) 0.033(3)
C41 0.069(3) 0.058(3) 0.049(3) 0.024(2) 0.042(3) 0.027(2)
C42 0.045(2) 0.047(2) 0.039(2) 0.0082(17) 0.0289(19) 0.0092(18)
O2 0.170(6) 0.034(3) 0.247(8) 0.000 0.188(6) 0.000
O3 0.0471(18) 0.068(2) 0.0546(18) 0.0101(15) 0.0326(15) 0.0038(15)
C43 0.089(4) 0.079(4) 0.078(4) 0.037(3) 0.057(3) 0.029(3)
O5 0.196(5) 0.107(4) 0.044(2) 0.006(2) 0.024(3) 0.057(4)
C45 0.130(6) 0.077(4) 0.050(3) 0.002(3) 0.031(4) 0.008(4)

loop_
_atom_type_symbol
_atom_type_description
_atom_type_scat_dispersion_real
_atom_type_scat_dispersion_imag
_atom_type_scat_source
C C 0.0033 0.0016 'International Tables Vol C Tables 4.2.6.8 and 6.1.1.4'
H H 0.0000 0.0000 'International Tables Vol C Tables 4.2.6.8 and 6.1.1.4'
N N 0.0061 0.0033 'International Tables Vol C Tables 4.2.6.8 and 6.1.1.4'
O O 0.0106 0.0060 'International Tables Vol C Tables 4.2.6.8 and 6.1.1.4'
P P 0.1023 0.0942 'International Tables Vol C Tables 4.2.6.8 and 6.1.1.4'
Fe Fe 0.3463 0.8444 'International Tables Vol C Tables 4.2.6.8 and 6.1.1.4'

loop_
_geom_angle_atom_site_label_1
_geom_angle_atom_site_label_2
_geom_angle_atom_site_label_3
_geom_angle
_geom_angle_site_symmetry_3
N5 Fe1 C1 176.39(14) .
N5 Fe1 N7 83.07(12) .
C1 Fe1 N7 99.98(13) .
N5 Fe1 C3 97.17(13) .
C1 Fe1 C3 84.91(15) .
N7 Fe1 C3 88.15(13) .
N5 Fe1 C2 92.56(13) .
C1 Fe1 C2 85.62(15) .
N7 Fe1 C2 88.36(13) .
C3 Fe1 C2 169.19(15) .
N5 Fe1 N4 82.71(12) .
C1 Fe1 N4 94.30(13) .
N7 Fe1 N4 165.66(12) .
C3 Fe1 N4 91.85(13) .
C2 Fe1 N4 94.06(13) .
N2 C2 Fe1 176.7(3) .
N1 C1 Fe1 176.4(3) .
N3 C3 Fe1 178.0(3) .
C18 N7 C14 117.6(3) .
C18 N7 Fe1 129.9(2) .
C14 N7 Fe1 112.5(2) .
N7 C18 C16 121.6(3) .
N6 C16 C18 121.0(3) .
N6 C16 C17 118.0(3) .
C18 C16 C17 121.0(3) .
C15 N6 C16 116.9(3) .
N6 C15 C14 122.9(3) .
N7 C14 C15 120.1(3) .
N7 C14 C13 115.8(3) .
C15 C14 C13 124.0(3) .
O1 C13 N5 127.8(4) .
O1 C13 C14 122.0(3) .
N5 C13 C14 110.3(3) .
C13 N5 C11 125.5(3) .
C13 N5 Fe1 118.2(2) .
C11 N5 Fe1 116.3(2) .
C10 C11 N5 128.7(3) .
C10 C11 C12 118.6(3) .
N5 C11 C12 112.6(3) .
C11 C10 C9 119.9(4) .
C8 C9 C10 121.2(4) .
C9 C8 C7 121.1(4) .
C6 C7 C12 117.8(4) .
C6 C7 C8 124.9(4) .
C12 C7 C8 117.3(4) .
C5 C6 C7 119.7(4) .
C6 C5 C4 119.4(4) .
N4 C4 C5 123.0(4) .
C4 N4 C12 117.8(3) .
C4 N4 Fe1 129.7(3) .
C12 N4 Fe1 112.5(2) .
N4 C12 C7 122.3(3) .
N4 C12 C11 115.8(3) .
C7 C12 C11 121.9(3) .
C19 P1 C25 109.49(16) .
C19 P1 C31 109.28(18) .
C25 P1 C31 109.59(18) .
C19 P1 C37 110.05(17) .
C25 P1 C37 108.92(18) .
C31 P1 C37 109.51(16) .
C20 C19 C24 119.1(3) .
C20 C19 P1 120.4(3) .
C24 C19 P1 120.5(3) .
C21 C20 C19 120.2(4) .
C20 C21 C22 120.2(4) .
C23 C22 C21 120.1(4) .
C22 C23 C24 120.2(4) .
C23 C24 C19 120.2(4) .
C26 C25 C30 120.1(4) .
C26 C25 P1 119.2(3) .
C30 C25 P1 120.6(3) .
C25 C26 C27 119.3(4) .
C28 C27 C26 121.1(5) .
C27 C28 C29 119.9(4) .
C28 C29 C30 120.6(4) .
C29 C30 C25 119.0(4) .
C32 C31 C36 119.8(4) .
C32 C31 P1 119.4(3) .
C36 C31 P1 120.6(3) .
C33 C32 C31 120.0(4) .
C32 C33 C34 120.6(4) .
C33 C34 C35 119.4(4) .
C36 C35 C34 120.5(4) .
C35 C36 C31 119.7(4) .
C42 C37 C38 119.8(3) .
C42 C37 P1 120.9(3) .
C38 C37 P1 119.1(3) .
C39 C38 C37 119.3(4) .
C40 C39 C38 120.5(4) .
C41 C40 C39 119.9(4) .
C40 C41 C42 120.9(4) .
C37 C42 C41 119.6(4) .
O4 C44 C44 47.4(4) 2
C44 O4 C44 85.2(7) 2

loop_
_geom_bond_atom_site_label_1
_geom_bond_atom_site_label_2
_geom_bond_distance
_geom_bond_site_symmetry_2
Fe1 N5 1.892(3) .
Fe1 C1 1.940(4) .
Fe1 N7 1.950(3) .
Fe1 C3 1.956(4) .
Fe1 C2 1.964(4) .
Fe1 N4 1.975(3) .
C2 N2 1.145(4) .
C1 N1 1.147(4) .
C3 N3 1.145(4) .
N7 C18 1.320(4) .
N7 C14 1.363(4) .
C18 C16 1.405(5) .
C16 N6 1.339(5) .
C16 C17 1.480(5) .
N6 C15 1.334(5) .
C15 C14 1.376(5) .
C14 C13 1.486(5) .
C13 O1 1.235(4) .
C13 N5 1.352(4) .
N5 C11 1.394(4) .
C11 C10 1.374(5) .
C11 C12 1.420(5) .
C10 C9 1.424(5) .
C9 C8 1.356(6) .
C8 C7 1.416(6) .
C7 C6 1.397(6) .
C7 C12 1.411(5) .
C6 C5 1.365(6) .
C5 C4 1.404(5) .
C4 N4 1.328(4) .
N4 C12 1.375(4) .
P1 C19 1.784(4) .
P1 C25 1.793(4) .
P1 C31 1.794(4) .
P1 C37 1.798(3) .
C19 C20 1.390(5) .
C19 C24 1.396(5) .
C20 C21 1.379(5) .
C21 C22 1.384(6) .
C22 C23 1.375(6) .
C23 C24 1.380(5) .
C25 C26 1.382(6) .
C25 C30 1.397(5) .
C26 C27 1.384(6) .
C27 C28 1.367(7) .
C28 C29 1.372(7) .
C29 C30 1.391(6) .
C31 C32 1.385(5) .
C31 C36 1.392(5) .
C32 C33 1.378(6) .
C33 C34 1.382(6) .
C34 C35 1.388(6) .
C35 C36 1.379(6) .
C37 C42 1.378(5) .
C37 C38 1.403(6) .
C38 C39 1.382(5) .
C39 C40 1.374(7) .
C40 C41 1.371(7) .
C41 C42 1.382(5) .
O3 C43 1.388(5) .
C44 O4 1.418(8) .
C44 C44 1.919(14) 2
O4 C44 1.418(8) 2
O5 C45 1.439(8) .
